data_1000409
loop_
_publ_author_name
'Bulou, A'
'Nouet, J'

_publ_section_title
;
Structural phase transitions in ferroelastic Tl Al F4: DSC
investigations and structures determinations by neutron powder profile
refinement
;
_journal_coden_ASTM JPSOAW
_journal_name_full 'Journal of Physics C'
_journal_page_first 2885
_journal_page_last 2900
_journal_paper_doi 10.1088/0022-3719/20/19/014
_journal_volume 20
_journal_year 1987
_chemical_formula_structural 'Tl (Al F4)'
_chemical_formula_sum 'Al F4 Tl'
_chemical_name_systematic 'Thallium tetrafluoroaluminate - III'
_space_group_IT_number 15
_symmetry_cell_setting monoclinic
_symmetry_Int_Tables_number 15
_symmetry_space_group_name_Hall '-I 2ya'
_symmetry_space_group_name_H-M 'I 1 2/a 1'
_cell_angle_alpha 90
_cell_angle_beta 90.289(7)
_cell_angle_gamma 90
_cell_formula_units_Z 4
_cell_length_a 5.1138(2)
_cell_length_b 5.0912(2)
_cell_length_c 12.6878(6)
_cell_volume 330.3
_refine_ls_R_factor_all 0.0454
_cod_database_code 1000409

loop_
_symmetry_equiv_pos_as_xyz
x,y,z
1/2-x,y,-z
-x,-y,-z
1/2+x,-y,z
1/2+x,1/2+y,1/2+z
-x,1/2+y,1/2-z
1/2-x,1/2-y,1/2-z
x,1/2-y,1/2+z

loop_
_atom_site_label
_atom_site_type_symbol
_atom_site_symmetry_multiplicity
_atom_site_Wyckoff_symbol
_atom_site_fract_x
_atom_site_fract_y
_atom_site_fract_z
_atom_site_occupancy
_atom_site_attached_hydrogens
_atom_site_calc_flag
Tl1 Tl1+ 4 e 0.25 0.0110(3) 0.5 1. 0 d
Al1 Al3+ 4 a 0. 0. 0. 1. 0 d
F1 F1- 8 f 0.2764(8) 0.222(1) 0.0167(4) 1. 0 d
F2 F1- 8 f -0.001(1) -0.0555(7) 0.1371(1) 1. 0 d

loop_
_atom_type_symbol
_atom_type_oxidation_number
Tl1+ 1.000
Al3+ 3.000
F1- -1.000
